data_4070169
loop_
_publ_author_name
'Brendler, Erica'
'W\"achtler, Erik'
'Wagler, J\"org'

_publ_contact_author
;Wagler, J\"org 
 Institut f\"ur Anorganische Chemie  
 Technische Universit\"at Bergakademie Freiberg
 Leipziger Str. 29 
 09596 Freiberg 
 Bundesrepublik Deutschland
;
_publ_section_title
;
 Hypercoordinate Silacycloalkanes: Step-by-Step Tuning of N\\rightarrow Si
 Interactions&#x00A7;
;
_journal_issue 18
_journal_name_full Organometallics
_journal_page_first 5459
_journal_paper_doi 10.1021/om900636e
_journal_volume 28
_journal_year 2009
_chemical_formula_moiety 'C21 H18 N2 O2 Si'
_chemical_formula_sum 'C21 H18 N2 O2 Si'
_chemical_formula_weight 358.46
_chemical_name_systematic
;
 1,1-bis[kappa-O,N-(8-oxyquinolinato)]silacyclobutane
;
_space_group_IT_number 15
_symmetry_cell_setting monoclinic
_symmetry_space_group_name_Hall '-C 2yc'
_symmetry_space_group_name_H-M 'C 1 2/c 1'
_atom_sites_solution_hydrogens geom
_atom_sites_solution_primary direct
_atom_sites_solution_secondary difmap
_audit_creation_method SHELXL-97
_cell_angle_alpha 90.00
_cell_angle_beta 121.917(5)
_cell_angle_gamma 90.00
_cell_formula_units_Z 4
_cell_length_a 16.961(3)
_cell_length_b 7.6099(12)
_cell_length_c 15.524(3)
_cell_measurement_reflns_used 2412
_cell_measurement_temperature 296(2)
_cell_measurement_theta_max 27.72
_cell_measurement_theta_min 2.88
_cell_volume 1700.8(5)
_computing_cell_refinement 'Bruker SMART'
_computing_data_collection 'Bruker SMART'
_computing_data_reduction 'Bruker SAINT'
_computing_molecular_graphics 'ORTEP32 (Farugia)'
_computing_publication_material 'Ciftab (Sheldrick)'
_computing_structure_refinement 'SHELXL-97 (Sheldrick, 1997)'
_computing_structure_solution 'SHELXS-97 (Sheldrick, 1990)'
_diffrn_ambient_temperature 296(2)
_diffrn_measured_fraction_theta_full 0.998
_diffrn_measured_fraction_theta_max 0.998
_diffrn_measurement_device_type 'CCD area detector'
_diffrn_measurement_method 'phi and omega scans'
_diffrn_radiation_monochromator graphite
_diffrn_radiation_source 'fine-focus sealed tube'
_diffrn_radiation_type MoK\a
_diffrn_radiation_wavelength 0.71073
_diffrn_reflns_av_R_equivalents 0.0424
_diffrn_reflns_av_sigmaI/netI 0.0353
_diffrn_reflns_limit_h_max 21
_diffrn_reflns_limit_h_min -18
_diffrn_reflns_limit_k_max 9
_diffrn_reflns_limit_k_min -9
_diffrn_reflns_limit_l_max 19
_diffrn_reflns_limit_l_min -19
_diffrn_reflns_number 9067
_diffrn_reflns_theta_full 27.00
_diffrn_reflns_theta_max 27.00
_diffrn_reflns_theta_min 2.83
_exptl_absorpt_coefficient_mu 0.157
_exptl_absorpt_correction_T_max 0.9922
_exptl_absorpt_correction_T_min 0.8369
_exptl_absorpt_correction_type multi-scan
_exptl_absorpt_process_details SADABS
_exptl_crystal_colour yellow
_exptl_crystal_density_diffrn 1.400
_exptl_crystal_density_method 'not measured'
_exptl_crystal_description piece
_exptl_crystal_F_000 752
_exptl_crystal_size_max 0.25
_exptl_crystal_size_mid 0.10
_exptl_crystal_size_min 0.05
_refine_diff_density_max 0.201
_refine_diff_density_min -0.222
_refine_diff_density_rms 0.043
_refine_ls_extinction_method none
_refine_ls_goodness_of_fit_ref 1.051
_refine_ls_hydrogen_treatment constr
_refine_ls_matrix_type full
_refine_ls_number_parameters 119
_refine_ls_number_reflns 1854
_refine_ls_number_restraints 0
_refine_ls_restrained_S_all 1.051
_refine_ls_R_factor_all 0.0555
_refine_ls_R_factor_gt 0.0392
_refine_ls_shift/su_max 0.000
_refine_ls_shift/su_mean 0.000
_refine_ls_structure_factor_coef Fsqd
_refine_ls_weighting_details 'calc w=1/[\s^2^(Fo^2^)+(0.0506P)^2^+0.3943P] where P=(Fo^2^+2Fc^2^)/3'
_refine_ls_weighting_scheme calc
_refine_ls_wR_factor_gt 0.0970
_refine_ls_wR_factor_ref 0.1031
_reflns_number_gt 1446
_reflns_number_total 1854
_reflns_threshold_expression >2sigma(I)
_cod_data_source_file om900636e_si_001.cif
_cod_data_source_block compd1_RoomTemp
_cod_original_sg_symbol_Hall -C2yc
_cod_original_sg_symbol_H-M C2/c
_cod_database_code 4070169

loop_
_symmetry_equiv_pos_as_xyz
'x, y, z'
'-x, y, -z+1/2'
'x+1/2, y+1/2, z'
'-x+1/2, y+1/2, -z+1/2'
'-x, -y, -z'
'x, -y, z-1/2'
'-x+1/2, -y+1/2, -z'
'x+1/2, -y+1/2, z-1/2'

loop_
_atom_site_label
_atom_site_type_symbol
_atom_site_fract_x
_atom_site_fract_y
_atom_site_fract_z
_atom_site_U_iso_or_equiv
_atom_site_adp_type
_atom_site_occupancy
_atom_site_symmetry_multiplicity
_atom_site_calc_flag
_atom_site_refinement_flags
Si1 Si 0.5000 0.31182(8) 0.2500 0.03536(19) Uani 1 2 d S
O1 O 0.39644(7) 0.34390(14) 0.12716(8) 0.0412(3) Uani 1 1 d .
N1 N 0.44324(8) 0.50686(16) 0.28985(9) 0.0345(3) Uani 1 1 d .
C1 C 0.47211(12) 0.5828(2) 0.37788(13) 0.0435(4) Uani 1 1 d .
H1 H 0.5307 0.5551 0.4330 0.052 Uiso 1 1 calc R
C2 C 0.41690(14) 0.7042(2) 0.39083(15) 0.0540(5) Uani 1 1 d .
H2 H 0.4389 0.7550 0.4541 0.065 Uiso 1 1 calc R
C3 C 0.33172(14) 0.7476(2) 0.31140(16) 0.0550(5) Uani 1 1 d .
H3 H 0.2952 0.8274 0.3204 0.066 Uiso 1 1 calc R
C4 C 0.29829(11) 0.6721(2) 0.21527(14) 0.0439(4) Uani 1 1 d .
C5 C 0.21132(13) 0.7033(2) 0.12601(16) 0.0569(5) Uani 1 1 d .
H5 H 0.1703 0.7843 0.1259 0.068 Uiso 1 1 calc R
C6 C 0.18829(13) 0.6133(3) 0.04010(16) 0.0593(5) Uani 1 1 d .
H6 H 0.1306 0.6346 -0.0180 0.071 Uiso 1 1 calc R
C7 C 0.24739(12) 0.4891(2) 0.03443(14) 0.0496(4) Uani 1 1 d .
H7 H 0.2287 0.4302 -0.0259 0.059 Uiso 1 1 calc R
C8 C 0.33295(10) 0.4570(2) 0.11977(12) 0.0375(4) Uani 1 1 d .
C9 C 0.35786(10) 0.54961(19) 0.20958(12) 0.0343(3) Uani 1 1 d .
C10 C 0.54270(12) 0.1181(2) 0.20775(14) 0.0476(4) Uani 1 1 d .
H10A H 0.5142 0.1103 0.1348 0.057 Uiso 1 1 calc R
H10B H 0.6098 0.1103 0.2425 0.057 Uiso 1 1 calc R
C11 C 0.5000 -0.0075(3) 0.2500 0.0583(7) Uani 1 2 d S
H11A H 0.4528 -0.0815 0.1968 0.070 Uiso 0.50 1 calc PR
H11B H 0.5472 -0.0815 0.3032 0.070 Uiso 0.50 1 calc PR

loop_
_atom_site_aniso_label
_atom_site_aniso_U_11
_atom_site_aniso_U_22
_atom_site_aniso_U_33
_atom_site_aniso_U_23
_atom_site_aniso_U_13
_atom_site_aniso_U_12
Si1 0.0358(3) 0.0309(3) 0.0444(4) 0.000 0.0246(3) 0.000
O1 0.0371(6) 0.0404(6) 0.0447(7) -0.0091(5) 0.0207(5) -0.0002(5)
N1 0.0365(7) 0.0325(7) 0.0403(7) -0.0022(5) 0.0244(6) -0.0041(5)
C1 0.0466(9) 0.0417(9) 0.0461(10) -0.0044(7) 0.0272(8) -0.0046(7)
C2 0.0731(13) 0.0441(10) 0.0587(11) -0.0131(8) 0.0445(11) -0.0044(9)
C3 0.0655(12) 0.0417(9) 0.0779(13) -0.0021(9) 0.0517(11) 0.0085(9)
C4 0.0448(9) 0.0340(8) 0.0645(11) 0.0046(8) 0.0367(9) 0.0022(7)
C5 0.0477(10) 0.0510(11) 0.0772(14) 0.0151(10) 0.0366(10) 0.0157(9)
C6 0.0389(10) 0.0599(12) 0.0668(13) 0.0176(10) 0.0196(9) 0.0094(9)
C7 0.0446(9) 0.0470(10) 0.0486(10) 0.0028(8) 0.0189(8) -0.0050(8)
C8 0.0343(8) 0.0324(8) 0.0481(9) 0.0016(7) 0.0232(7) -0.0034(6)
C9 0.0331(8) 0.0285(7) 0.0471(9) 0.0017(6) 0.0252(7) -0.0033(6)
C10 0.0527(10) 0.0397(9) 0.0585(11) 0.0011(8) 0.0349(9) 0.0057(8)
C11 0.089(2) 0.0372(13) 0.0641(17) 0.000 0.0512(17) 0.000

loop_
_atom_type_symbol
_atom_type_description
_atom_type_scat_dispersion_real
_atom_type_scat_dispersion_imag
_atom_type_scat_source
C C 0.0033 0.0016 'International Tables Vol C Tables 4.2.6.8 and 6.1.1.4'
H H 0.0000 0.0000 'International Tables Vol C Tables 4.2.6.8 and 6.1.1.4'
N N 0.0061 0.0033 'International Tables Vol C Tables 4.2.6.8 and 6.1.1.4'
O O 0.0106 0.0060 'International Tables Vol C Tables 4.2.6.8 and 6.1.1.4'
Si Si 0.0817 0.0704 'International Tables Vol C Tables 4.2.6.8 and 6.1.1.4'

loop_
_geom_angle_atom_site_label_1
_geom_angle_atom_site_label_2
_geom_angle_atom_site_label_3
_geom_angle
_geom_angle_site_symmetry_1
_geom_angle_site_symmetry_3
O1 Si1 O1 164.41(8) . 2_655
O1 Si1 C10 97.70(7) . 2_655
O1 Si1 C10 94.35(7) . .
O1 Si1 C10 97.70(7) 2_655 .
C10 Si1 C10 78.61(10) 2_655 .
O1 Si1 N1 86.13(5) . 2_655
C10 Si1 N1 97.63(6) . 2_655
O1 Si1 N1 82.51(5) . .
O1 Si1 N1 86.13(5) 2_655 .
C10 Si1 N1 97.63(6) 2_655 .
C10 Si1 N1 174.78(6) . .
N1 Si1 N1 86.35(7) 2_655 .
O1 Si1 C11 97.80(4) . .
O1 Si1 C11 97.80(4) 2_655 .
N1 Si1 C11 136.82(4) 2_655 .
N1 Si1 C11 136.82(4) . .
C8 O1 Si1 118.00(10) . .
C1 N1 C9 118.55(14) . .
C1 N1 Si1 131.25(11) . .
C9 N1 Si1 109.98(10) . .
N1 C1 C2 121.82(16) . .
N1 C1 H1 119.1 . .
C2 C1 H1 119.1 . .
C3 C2 C1 120.10(17) . .
C3 C2 H2 119.9 . .
C1 C2 H2 119.9 . .
C2 C3 C4 120.25(16) . .
C2 C3 H3 119.9 . .
C4 C3 H3 119.9 . .
C3 C4 C5 126.76(17) . .
C3 C4 C9 115.79(16) . .
C5 C4 C9 117.43(16) . .
C6 C5 C4 119.20(17) . .
C6 C5 H5 120.4 . .
C4 C5 H5 120.4 . .
C5 C6 C7 123.51(17) . .
C5 C6 H6 118.2 . .
C7 C6 H6 118.2 . .
C8 C7 C6 118.72(17) . .
C8 C7 H7 120.6 . .
C6 C7 H7 120.6 . .
O1 C8 C7 126.15(15) . .
O1 C8 C9 115.45(13) . .
C7 C8 C9 118.40(15) . .
N1 C9 C4 123.47(14) . .
N1 C9 C8 113.79(13) . .
C4 C9 C8 122.73(14) . .
C11 C10 Si1 89.07(11) . .
C11 C10 H10A 113.8 . .
Si1 C10 H10A 113.8 . .
C11 C10 H10B 113.8 . .
Si1 C10 H10B 113.8 . .
H10A C10 H10B 111.0 . .
C10 C11 C10 103.25(19) 2_655 .
C10 C11 Si1 51.63(9) 2_655 .
C10 C11 Si1 51.63(9) . .
C10 C11 H11A 111.1 2_655 .
C10 C11 H11A 111.1 . .
Si1 C11 H11A 125.5 . .
C10 C11 H11B 111.1 2_655 .
C10 C11 H11B 111.1 . .
Si1 C11 H11B 125.5 . .
H11A C11 H11B 109.1 . .

loop_
_geom_bond_atom_site_label_1
_geom_bond_atom_site_label_2
_geom_bond_distance
_geom_bond_site_symmetry_2
Si1 O1 1.7999(11) .
Si1 C10 1.9053(17) .
Si1 N1 2.0353(13) .
Si1 C11 2.430(3) .
O1 C8 1.3354(18) .
N1 C1 1.317(2) .
N1 C9 1.3592(19) .
C1 C2 1.404(2) .
C1 H1 0.9300 .
C2 C3 1.354(3) .
C2 H2 0.9300 .
C3 C4 1.408(3) .
C3 H3 0.9300 .
C4 C5 1.411(2) .
C4 C9 1.412(2) .
C5 C6 1.360(3) .
C5 H5 0.9300 .
C6 C7 1.414(3) .
C6 H6 0.9300 .
C7 C8 1.374(2) .
C7 H7 0.9300 .
C8 C9 1.413(2) .
C10 C11 1.540(2) .
C10 H10A 0.9700 .
C10 H10B 0.9700 .
C11 C10 1.540(2) 2_655
C11 H11A 0.9700 .
C11 H11B 0.9700 .

loop_
_geom_torsion_atom_site_label_1
_geom_torsion_atom_site_label_2
_geom_torsion_atom_site_label_3
_geom_torsion_atom_site_label_4
_geom_torsion
_geom_torsion_site_symmetry_1
_geom_torsion_site_symmetry_4
O1 Si1 O1 C8 -48.38(10) 2_655 .
C10 Si1 O1 C8 91.94(12) 2_655 .
C10 Si1 O1 C8 171.01(11) . .
N1 Si1 O1 C8 -91.62(11) 2_655 .
N1 Si1 O1 C8 -4.80(10) . .
C11 Si1 O1 C8 131.62(10) . .
O1 Si1 N1 C1 178.73(14) . .
O1 Si1 N1 C1 -11.97(14) 2_655 .
C10 Si1 N1 C1 81.91(15) 2_655 .
N1 Si1 N1 C1 -94.69(14) 2_655 .
C11 Si1 N1 C1 85.31(14) . .
O1 Si1 N1 C9 4.30(9) . .
O1 Si1 N1 C9 173.60(10) 2_655 .
C10 Si1 N1 C9 -92.52(11) 2_655 .
N1 Si1 N1 C9 90.88(10) 2_655 .
C11 Si1 N1 C9 -89.12(10) . .
C9 N1 C1 C2 0.7(2) . .
Si1 N1 C1 C2 -173.37(12) . .
N1 C1 C2 C3 -0.6(3) . .
C1 C2 C3 C4 -0.4(3) . .
C2 C3 C4 C5 179.57(17) . .
C2 C3 C4 C9 1.3(2) . .
C3 C4 C5 C6 -177.18(18) . .
C9 C4 C5 C6 1.1(3) . .
C4 C5 C6 C7 -0.4(3) . .
C5 C6 C7 C8 -0.2(3) . .
Si1 O1 C8 C7 -175.13(12) . .
Si1 O1 C8 C9 4.40(17) . .
C6 C7 C8 O1 179.71(15) . .
C6 C7 C8 C9 0.2(2) . .
C1 N1 C9 C4 0.3(2) . .
Si1 N1 C9 C4 175.53(12) . .
C1 N1 C9 C8 -178.37(13) . .
Si1 N1 C9 C8 -3.14(15) . .
C3 C4 C9 N1 -1.3(2) . .
C5 C4 C9 N1 -179.71(14) . .
C3 C4 C9 C8 177.29(14) . .
C5 C4 C9 C8 -1.2(2) . .
O1 C8 C9 N1 -0.37(19) . .
C7 C8 C9 N1 179.20(13) . .
O1 C8 C9 C4 -179.05(13) . .
C7 C8 C9 C4 0.5(2) . .
O1 Si1 C10 C11 -96.99(8) . .
O1 Si1 C10 C11 92.92(8) 2_655 .
C10 Si1 C10 C11 0.0 2_655 .
N1 Si1 C10 C11 176.33(7) 2_655 .
Si1 C10 C11 C10 0.0 . 2_655
O1 Si1 C11 C10 -92.65(10) . 2_655
O1 Si1 C11 C10 87.35(10) 2_655 2_655
C10 Si1 C11 C10 180.0 . 2_655
N1 Si1 C11 C10 174.68(10) 2_655 2_655
N1 Si1 C11 C10 -5.32(10) . 2_655
O1 Si1 C11 C10 87.35(10) . .
O1 Si1 C11 C10 -92.65(10) 2_655 .
C10 Si1 C11 C10 180.0 2_655 .
N1 Si1 C11 C10 -5.32(10) 2_655 .
N1 Si1 C11 C10 174.68(10) . .
